data_7231897
loop_
_publ_author_name
'Anees, M.'
'Nayak, S.'
'Afarinkia, K.'
'Vinader, V.'

_publ_section_title
;
 Control of the stereochemistry of C14 hydroxyl during the total synthesis
 of withanolide E and physachenolide C
;
_journal_issue 69
_journal_name_full 'RSC Advances'
_journal_page_first 39691
_journal_paper_doi 10.1039/C8RA08540D
_journal_volume 8
_journal_year 2018
_chemical_absolute_configuration unk
_chemical_formula_moiety 'C22 H30 O3'
_chemical_formula_sum 'C22 H30 O3'
_chemical_formula_weight 342.46
_chemical_name_systematic
;
 ? 
;
_space_group_crystal_system orthorhombic
_space_group_IT_number 18
_space_group_name_Hall 'P 2 2ab'
_space_group_name_H-M_alt 'P 21 21 2'
_symmetry_space_group_name_Hall 'P 2 2ab'
_symmetry_space_group_name_H-M 'P 21 21 2'
_atom_sites_solution_hydrogens geom
_atom_sites_solution_primary iterative
_atom_sites_solution_secondary difmap
_audit_creation_date 2018-08-08
_audit_creation_method
;
Olex2 1.2
(compiled 2018.04.26 svn.r3504 for OlexSys, GUI svn.r5492)
;
_audit_update_record
;
2018-08-09 deposited with the CCDC.
2018-11-19 downloaded from the CCDC.
;
_cell_angle_alpha 90.00
_cell_angle_beta 90.00
_cell_angle_gamma 90.00
_cell_formula_units_Z 4
_cell_length_a 12.3071(7)
_cell_length_b 19.3724(9)
_cell_length_c 8.0124(4)
_cell_measurement_reflns_used 2815
_cell_measurement_temperature 170(2)
_cell_measurement_theta_max 65.07
_cell_measurement_theta_min 4.26
_cell_volume 1910.30(17)
_computing_molecular_graphics 'Olex2 (Dolomanov et al., 2009)'
_computing_publication_material 'Olex2 (Dolomanov et al., 2009)'
_computing_structure_refinement 'ShelXL (Sheldrick, 2015)'
_computing_structure_solution 'olex2.solve (Bourhis et al., 2015)'
_diffrn_ambient_temperature 170.0
_diffrn_measured_fraction_theta_full 0.981
_diffrn_measured_fraction_theta_max 0.981
_diffrn_measurement_device_type 'Bruker APEX-II CCD'
_diffrn_measurement_method '\f and \w scans'
_diffrn_radiation_monochromator graphite
_diffrn_radiation_type CuK\a
_diffrn_radiation_wavelength 1.54178
_diffrn_reflns_av_R_equivalents 0.0323
_diffrn_reflns_av_unetI/netI 0.0420
_diffrn_reflns_limit_h_max 13
_diffrn_reflns_limit_h_min -10
_diffrn_reflns_limit_k_max 21
_diffrn_reflns_limit_k_min -16
_diffrn_reflns_limit_l_max 8
_diffrn_reflns_limit_l_min -5
_diffrn_reflns_number 4706
_diffrn_reflns_theta_full 56.89
_diffrn_reflns_theta_max 56.89
_diffrn_reflns_theta_min 4.26
_diffrn_source 'fine-focus sealed tube'
_diffrn_standards_number 0
_exptl_absorpt_coefficient_mu 0.609
_exptl_absorpt_correction_T_max 0.7528
_exptl_absorpt_correction_T_min 0.6101
_exptl_absorpt_correction_type multi-scan
_exptl_absorpt_process_details
;
SADABS-2014/5 (Bruker,2014/5) was used for absorption correction.
wR2(int) was 0.0590 before and 0.0462 after correction.
The Ratio of minimum to maximum transmission is 0.8104.
The \l/2 correction factor is 0.00150.
;
_exptl_crystal_colour 'clear light colourless'
_exptl_crystal_colour_lustre clear
_exptl_crystal_colour_modifier light
_exptl_crystal_colour_primary colourless
_exptl_crystal_density_diffrn 1.191
_exptl_crystal_density_method 'not measured'
_exptl_crystal_description needle
_exptl_crystal_F_000 744
_exptl_crystal_size_max 0.411
_exptl_crystal_size_mid 0.406
_exptl_crystal_size_min 0.108
_refine_diff_density_max 0.280
_refine_diff_density_min -0.135
_refine_diff_density_rms 0.034
_refine_ls_abs_structure_details 'Flack H D (1983), Acta Cryst. A39, 876-881'
_refine_ls_abs_structure_Flack -0.3(3)
_refine_ls_extinction_coef 0.0019(3)
_refine_ls_extinction_expression Fc^*^=kFc[1+0.001xFc^2^\l^3^/sin(2\q)]^-1/4^
_refine_ls_extinction_method SHELXL
_refine_ls_goodness_of_fit_ref 1.049
_refine_ls_hydrogen_treatment constr
_refine_ls_matrix_type full
_refine_ls_number_parameters 231
_refine_ls_number_reflns 2391
_refine_ls_number_restraints 0
_refine_ls_restrained_S_all 1.049
_refine_ls_R_factor_all 0.0387
_refine_ls_R_factor_gt 0.0363
_refine_ls_shift/su_max 0.000
_refine_ls_shift/su_mean 0.000
_refine_ls_structure_factor_coef Fsqd
_refine_ls_weighting_details 'calc w=1/[\s^2^(Fo^2^)+(0.0478P)^2^+0.3202P] where P=(Fo^2^+2Fc^2^)/3'
_refine_ls_weighting_scheme calc
_refine_ls_wR_factor_gt 0.0897
_refine_ls_wR_factor_ref 0.0915
_reflns_number_gt 2260
_reflns_number_total 2391
_reflns_threshold_expression >2sigma(I)
_cod_data_source_file c8ra08540d2.cif
_cod_data_source_block mxa107_92cut
_cod_database_code 7231897
_olex2_refinement_description
;
1. Fixed Uiso
 At 1.2 times of:
  All C(H) groups, All C(H,H) groups
 At 1.5 times of:
  All C(H,H,H) groups
2.a Ternary CH refined with riding coordinates:
 C5(H5), C9(H9), C11(H11), C12(H12), C14(H14)
2.b Secondary CH2 refined with riding coordinates:
 C3(H3A,H3B), C2AA(H2AA,H2AB), C4(H4A,H4B), C7(H7A,H7B), C8(H8A,H8B), C15(H15A,
 H15B)
2.c Aromatic/amide H refined with riding coordinates:
 C10(H10)
2.d Idealised Me refined as rotating group:
 C16(H16A,H16B,H16C), C17(H17A,H17B,H17C), C3AA(H3AA,H3AB,H3AC), C4AA(H4AA,
 H4AB,H4AC)
;
_olex2_submission_special_instructions 'No special instructions were received'

loop_
_space_group_symop_id
_space_group_symop_operation_xyz
1 'x, y, z'
2 'x+1/2, -y+1/2, -z'
3 '-x+1/2, y+1/2, -z'
4 '-x, -y, z'

loop_
_atom_site_label
_atom_site_type_symbol
_atom_site_fract_x
_atom_site_fract_y
_atom_site_fract_z
_atom_site_U_iso_or_equiv
_atom_site_adp_type
_atom_site_occupancy
_atom_site_calc_flag
_atom_site_refinement_flags_posn
O1 O 0.82392(19) 0.99676(11) 0.7622(2) 0.0559(6) Uani 1 d .
O2 O 0.87793(12) 0.89344(8) 0.22082(19) 0.0301(4) Uani 1 d .
C3 C 0.4056(2) 0.80571(13) -0.1339(3) 0.0365(6) Uani 1 d .
H3A H 0.4227 0.7819 -0.2400 0.044 Uiso 1 calc R
H3B H 0.3376 0.7905 -0.0793 0.044 Uiso 1 calc R
O4 O 0.64483(13) 0.73925(8) -0.0208(2) 0.0402(5) Uani 1 d .
C1 C 0.75835(18) 0.92284(11) 0.4561(3) 0.0240(5) Uani 1 d .
C2 C 0.76688(17) 0.90565(11) 0.2697(3) 0.0226(5) Uani 1 d .
C0AA C 0.8469(2) 1.02401(13) 0.6304(3) 0.0379(6) Uani 1 d .
C1AA C 0.82632(19) 0.98916(12) 0.4706(3) 0.0260(6) Uani 1 d .
C2AA C 0.63921(18) 0.94030(12) 0.4991(3) 0.0274(5) Uani 1 d .
H2AA H 0.6312 0.9431 0.6219 0.033 Uiso 1 calc R
H2AB H 0.6208 0.9861 0.4519 0.033 Uiso 1 calc R
C4 C 0.56012(18) 0.88677(12) 0.4314(3) 0.0268(6) Uani 1 d .
H4A H 0.4852 0.8995 0.4640 0.032 Uiso 1 calc R
H4B H 0.5768 0.8412 0.4811 0.032 Uiso 1 calc R
C5 C 0.56709(18) 0.88168(11) 0.2414(3) 0.0230(5) Uani 1 d .
H5 H 0.5563 0.9295 0.1973 0.028 Uiso 1 calc R
C6 C 0.47600(18) 0.83639(11) 0.1633(3) 0.0258(5) Uani 1 d .
C7 C 0.3687(2) 0.87752(13) 0.1617(3) 0.0358(6) Uani 1 d .
H7A H 0.3058 0.8457 0.1595 0.043 Uiso 1 calc R
H7B H 0.3633 0.9070 0.2623 0.043 Uiso 1 calc R
C8 C 0.3707(2) 0.92211(14) 0.0037(3) 0.0423(7) Uani 1 d .
H8A H 0.2962 0.9302 -0.0385 0.051 Uiso 1 calc R
H8B H 0.4058 0.9672 0.0257 0.051 Uiso 1 calc R
C9 C 0.83044(18) 0.96097(12) 0.1876(3) 0.0267(5) Uani 1 d .
H9 H 0.8137 0.9765 0.0714 0.032 Uiso 1 calc R
C10 C 0.86079(19) 1.01077(11) 0.3203(3) 0.0285(6) Uani 1 d .
H10 H 0.8995 1.0525 0.3015 0.034 Uiso 1 calc R
C11 C 0.68247(19) 0.85973(12) 0.1900(3) 0.0249(5) Uani 1 d .
H11 H 0.6943 0.8120 0.2338 0.030 Uiso 1 calc R
C12 C 0.4361(2) 0.88015(13) -0.1190(3) 0.0373(6) Uani 1 d .
H12 H 0.4712 0.9038 -0.2159 0.045 Uiso 1 calc R
C13 C 0.49943(18) 0.82608(12) -0.0231(3) 0.0279(5) Uani 1 d .
C14 C 0.6129(2) 0.80679(12) -0.0746(3) 0.0317(6) Uani 1 d .
H14 H 0.6183 0.8092 -0.1990 0.038 Uiso 1 calc R
C15 C 0.69477(19) 0.85646(13) 0.0011(3) 0.0293(6) Uani 1 d .
H15A H 0.6838 0.9031 -0.0466 0.035 Uiso 1 calc R
H15B H 0.7693 0.8412 -0.0273 0.035 Uiso 1 calc R
C16 C 0.4608(2) 0.76817(12) 0.2560(3) 0.0379(6) Uani 1 d .
H16A H 0.4072 0.7398 0.1971 0.057 Uiso 1 calc GR
H16B H 0.4352 0.7774 0.3697 0.057 Uiso 1 calc GR
H16C H 0.5303 0.7435 0.2608 0.057 Uiso 1 calc GR
C17 C 0.8013(2) 0.86257(12) 0.5600(3) 0.0319(6) Uani 1 d .
H17A H 0.7547 0.8221 0.5431 0.048 Uiso 1 calc GR
H17B H 0.8011 0.8753 0.6783 0.048 Uiso 1 calc GR
H17C H 0.8756 0.8516 0.5251 0.048 Uiso 1 calc GR
C3AA C 0.5842(2) 0.68454(14) -0.0930(4) 0.0532(8) Uani 1 d .
H3AA H 0.5853 0.6890 -0.2149 0.080 Uiso 1 calc GR
H3AB H 0.5090 0.6866 -0.0532 0.080 Uiso 1 calc GR
H3AC H 0.6166 0.6403 -0.0610 0.080 Uiso 1 calc GR
C4AA C 0.8928(3) 1.09576(16) 0.6291(4) 0.0694(10) Uani 1 d .
H4AA H 0.8371 1.1282 0.5907 0.104 Uiso 1 calc GR
H4AB H 0.9554 1.0975 0.5536 0.104 Uiso 1 calc GR
H4AC H 0.9159 1.1084 0.7421 0.104 Uiso 1 calc GR

loop_
_atom_site_aniso_label
_atom_site_aniso_U_11
_atom_site_aniso_U_22
_atom_site_aniso_U_33
_atom_site_aniso_U_23
_atom_site_aniso_U_13
_atom_site_aniso_U_12
O1 0.0744(15) 0.0615(12) 0.0319(10) -0.0085(10) 0.0049(10) -0.0153(11)
O2 0.0200(9) 0.0308(8) 0.0393(9) -0.0037(8) 0.0034(7) 0.0009(7)
C3 0.0285(14) 0.0445(16) 0.0366(13) -0.0095(12) -0.0066(12) -0.0037(12)
O4 0.0294(10) 0.0311(10) 0.0601(11) -0.0177(9) -0.0060(9) 0.0004(8)
C1 0.0214(12) 0.0240(12) 0.0267(12) 0.0029(10) -0.0020(10) 0.0005(10)
C2 0.0173(12) 0.0225(11) 0.0280(11) 0.0013(10) 0.0019(10) 0.0034(11)
C0AA 0.0317(15) 0.0429(15) 0.0392(15) -0.0061(13) 0.0028(12) -0.0057(13)
C1AA 0.0240(12) 0.0242(12) 0.0299(13) -0.0005(10) -0.0036(11) 0.0016(10)
C2AA 0.0254(12) 0.0304(12) 0.0264(11) -0.0007(10) 0.0042(11) -0.0020(11)
C4 0.0206(13) 0.0302(13) 0.0295(11) 0.0014(11) 0.0033(10) 0.0006(11)
C5 0.0231(13) 0.0197(11) 0.0264(11) 0.0024(10) 0.0020(10) -0.0020(10)
C6 0.0197(12) 0.0265(12) 0.0311(12) -0.0003(10) 0.0001(10) -0.0018(10)
C7 0.0208(13) 0.0429(15) 0.0437(14) -0.0088(13) -0.0008(12) -0.0004(12)
C8 0.0328(14) 0.0389(15) 0.0552(16) -0.0034(13) -0.0169(14) 0.0077(13)
C9 0.0230(13) 0.0304(13) 0.0266(11) 0.0027(11) 0.0020(11) -0.0005(11)
C10 0.0234(13) 0.0244(12) 0.0379(13) 0.0033(11) 0.0007(11) -0.0047(11)
C11 0.0236(12) 0.0225(11) 0.0287(11) 0.0008(10) 0.0010(11) 0.0000(10)
C12 0.0328(15) 0.0445(15) 0.0347(12) 0.0070(12) -0.0081(12) -0.0010(13)
C13 0.0231(12) 0.0287(12) 0.0318(12) -0.0004(11) -0.0025(11) -0.0026(11)
C14 0.0299(14) 0.0343(14) 0.0310(12) -0.0076(11) 0.0001(11) -0.0030(12)
C15 0.0224(12) 0.0363(14) 0.0292(11) -0.0041(11) 0.0004(11) -0.0059(11)
C16 0.0405(16) 0.0319(13) 0.0413(13) 0.0044(12) 0.0009(12) -0.0116(13)
C17 0.0345(14) 0.0285(13) 0.0328(12) 0.0073(11) -0.0047(11) -0.0015(12)
C3AA 0.0452(17) 0.0367(15) 0.078(2) -0.0279(15) -0.0070(16) -0.0046(14)
C4AA 0.090(3) 0.0501(18) 0.068(2) -0.0212(17) 0.012(2) -0.0319(19)

loop_
_atom_type_symbol
_atom_type_description
_atom_type_scat_dispersion_real
_atom_type_scat_dispersion_imag
_atom_type_scat_source
C C 0.0181 0.0091 'International Tables Vol C Tables 4.2.6.8 and 6.1.1.4'
H H 0.0000 0.0000 'International Tables Vol C Tables 4.2.6.8 and 6.1.1.4'
O O 0.0492 0.0322 'International Tables Vol C Tables 4.2.6.8 and 6.1.1.4'

loop_
_geom_angle_atom_site_label_1
_geom_angle_atom_site_label_2
_geom_angle_atom_site_label_3
_geom_angle
C2 O2 C9 61.45(14)
H3A C3 H3B 114.8
C12 C3 H3A 117.7
C12 C3 H3B 117.7
C12 C3 C13 60.57(16)
C13 C3 H3A 117.7
C13 C3 H3B 117.7
C3AA O4 C14 114.5(2)
C2 C1 C1AA 102.55(18)
C2 C1 C2AA 109.26(17)
C1AA C1 C2AA 108.48(18)
C17 C1 C2 109.92(18)
C17 C1 C1AA 114.17(19)
C17 C1 C2AA 111.99(18)
O2 C2 C1 111.42(18)
O2 C2 C9 59.81(13)
O2 C2 C11 116.17(18)
C9 C2 C1 108.17(18)
C9 C2 C11 127.01(19)
C11 C2 C1 119.52(18)
O1 C0AA C1AA 121.2(2)
O1 C0AA C4AA 119.8(2)
C1AA C0AA C4AA 118.9(2)
C0AA C1AA C1 122.9(2)
C10 C1AA C1 111.4(2)
C10 C1AA C0AA 125.7(2)
C1 C2AA H2AA 109.2
C1 C2AA H2AB 109.2
H2AA C2AA H2AB 107.9
C4 C2AA C1 112.24(18)
C4 C2AA H2AA 109.2
C4 C2AA H2AB 109.2
C2AA C4 H4A 109.4
C2AA C4 H4B 109.4
C2AA C4 C5 111.29(19)
H4A C4 H4B 108.0
C5 C4 H4A 109.4
C5 C4 H4B 109.4
C4 C5 H5 106.5
C4 C5 C6 113.36(19)
C4 C5 C11 109.64(18)
C6 C5 H5 106.5
C11 C5 H5 106.5
C11 C5 C6 113.70(17)
C7 C6 C5 109.22(18)
C13 C6 C5 109.23(18)
C13 C6 C7 102.69(18)
C16 C6 C5 112.39(19)
C16 C6 C7 110.3(2)
C16 C6 C13 112.57(19)
C6 C7 H7A 110.4
C6 C7 H7B 110.4
H7A C7 H7B 108.6
C8 C7 C6 106.6(2)
C8 C7 H7A 110.4
C8 C7 H7B 110.4
C7 C8 H8A 110.9
C7 C8 H8B 110.9
H8A C8 H8B 109.0
C12 C8 C7 104.1(2)
C12 C8 H8A 110.9
C12 C8 H8B 110.9
O2 C9 C2 58.74(14)
O2 C9 H9 121.5
O2 C9 C10 110.59(18)
C2 C9 H9 121.5
C2 C9 C10 106.56(18)
C10 C9 H9 121.5
C1AA C10 C9 111.1(2)
C1AA C10 H10 124.4
C9 C10 H10 124.4
C2 C11 C5 111.06(17)
C2 C11 H11 107.2
C2 C11 C15 112.12(19)
C5 C11 H11 107.2
C15 C11 C5 111.66(19)
C15 C11 H11 107.2
C3 C12 C8 116.0(2)
C3 C12 H12 119.3
C3 C12 C13 60.17(16)
C8 C12 H12 119.3
C8 C12 C13 108.4(2)
C13 C12 H12 119.3
C3 C13 C6 117.6(2)
C3 C13 C12 59.26(16)
C12 C13 C6 107.9(2)
C14 C13 C3 118.9(2)
C14 C13 C6 118.3(2)
C14 C13 C12 120.7(2)
O4 C14 C13 113.5(2)
O4 C14 H14 108.9
O4 C14 C15 106.04(19)
C13 C14 H14 108.9
C13 C14 C15 110.41(19)
C15 C14 H14 108.9
C11 C15 H15A 109.5
C11 C15 H15B 109.5
C14 C15 C11 110.9(2)
C14 C15 H15A 109.5
C14 C15 H15B 109.5
H15A C15 H15B 108.0
C6 C16 H16A 109.5
C6 C16 H16B 109.5
C6 C16 H16C 109.5
H16A C16 H16B 109.5
H16A C16 H16C 109.5
H16B C16 H16C 109.5
C1 C17 H17A 109.5
C1 C17 H17B 109.5
C1 C17 H17C 109.5
H17A C17 H17B 109.5
H17A C17 H17C 109.5
H17B C17 H17C 109.5
O4 C3AA H3AA 109.5
O4 C3AA H3AB 109.5
O4 C3AA H3AC 109.5
H3AA C3AA H3AB 109.5
H3AA C3AA H3AC 109.5
H3AB C3AA H3AC 109.5
C0AA C4AA H4AA 109.5
C0AA C4AA H4AB 109.5
C0AA C4AA H4AC 109.5
H4AA C4AA H4AB 109.5
H4AA C4AA H4AC 109.5
H4AB C4AA H4AC 109.5

loop_
_geom_bond_atom_site_label_1
_geom_bond_atom_site_label_2
_geom_bond_distance
O1 C0AA 1.214(3)
O2 C2 1.441(3)
O2 C9 1.457(3)
C3 H3A 0.9900
C3 H3B 0.9900
C3 C12 1.495(4)
C3 C13 1.509(3)
O4 C14 1.433(3)
O4 C3AA 1.419(3)
C1 C2 1.534(3)
C1 C1AA 1.538(3)
C1 C2AA 1.544(3)
C1 C17 1.528(3)
C2 C9 1.481(3)
C2 C11 1.510(3)
C0AA C1AA 1.470(3)
C0AA C4AA 1.501(4)
C1AA C10 1.343(3)
C2AA H2AA 0.9900
C2AA H2AB 0.9900
C2AA C4 1.522(3)
C4 H4A 0.9900
C4 H4B 0.9900
C4 C5 1.528(3)
C5 H5 1.0000
C5 C6 1.555(3)
C5 C11 1.538(3)
C6 C7 1.542(3)
C6 C13 1.534(3)
C6 C16 1.528(3)
C7 H7A 0.9900
C7 H7B 0.9900
C7 C8 1.532(4)
C8 H8A 0.9900
C8 H8B 0.9900
C8 C12 1.509(4)
C9 H9 1.0000
C9 C10 1.484(3)
C10 H10 0.9500
C11 H11 1.0000
C11 C15 1.522(3)
C12 H12 1.0000
C12 C13 1.515(3)
C13 C14 1.504(3)
C14 H14 1.0000
C14 C15 1.520(3)
C15 H15A 0.9900
C15 H15B 0.9900
C16 H16A 0.9800
C16 H16B 0.9800
C16 H16C 0.9800
C17 H17A 0.9800
C17 H17B 0.9800
C17 H17C 0.9800
C3AA H3AA 0.9800
C3AA H3AB 0.9800
C3AA H3AC 0.9800
C4AA H4AA 0.9800
C4AA H4AB 0.9800
C4AA H4AC 0.9800

loop_
_geom_torsion_atom_site_label_1
_geom_torsion_atom_site_label_2
_geom_torsion_atom_site_label_3
_geom_torsion_atom_site_label_4
_geom_torsion
O1 C0AA C1AA C1 10.5(4)
O1 C0AA C1AA C10 -171.1(3)
O2 C2 C9 C10 -104.40(19)
O2 C2 C11 C5 -175.43(17)
O2 C2 C11 C15 -49.7(3)
O2 C9 C10 C1AA -59.5(2)
C3 C12 C13 C6 -112.0(2)
C3 C12 C13 C14 107.6(2)
C3 C13 C14 O4 -86.8(3)
C3 C13 C14 C15 154.3(2)
O4 C14 C15 C11 -68.2(2)
C1 C2 C9 O2 104.70(19)
C1 C2 C9 C10 0.3(2)
C1 C2 C11 C5 46.3(3)
C1 C2 C11 C15 172.04(19)
C1 C1AA C10 C9 -4.7(3)
C1 C2AA C4 C5 -60.3(2)
C2 O2 C9 C10 97.36(19)
C2 C1 C1AA C0AA -176.9(2)
C2 C1 C1AA C10 4.5(2)
C2 C1 C2AA C4 48.8(2)
C2 C9 C10 C1AA 2.7(3)
C2 C11 C15 C14 176.80(19)
C0AA C1AA C10 C9 176.8(2)
C1AA C1 C2 O2 61.2(2)
C1AA C1 C2 C9 -2.7(2)
C1AA C1 C2 C11 -158.76(19)
C1AA C1 C2AA C4 159.83(18)
C2AA C1 C2 O2 176.14(16)
C2AA C1 C2 C9 112.2(2)
C2AA C1 C2 C11 -43.8(3)
C2AA C1 C1AA C0AA 67.6(3)
C2AA C1 C1AA C10 -111.0(2)
C2AA C4 C5 C6 -170.99(18)
C2AA C4 C5 C11 60.8(2)
C4 C5 C6 C7 76.4(2)
C4 C5 C6 C13 -171.97(19)
C4 C5 C6 C16 -46.3(3)
C4 C5 C11 C2 -52.0(2)
C4 C5 C11 C15 -177.9(2)
C5 C6 C7 C8 84.2(2)
C5 C6 C13 C3 -159.4(2)
C5 C6 C13 C12 -95.3(2)
C5 C6 C13 C14 46.2(3)
C5 C11 C15 C14 -57.8(3)
C6 C5 C11 C2 179.98(17)
C6 C5 C11 C15 54.0(3)
C6 C7 C8 C12 30.8(2)
C6 C13 C14 O4 67.3(3)
C6 C13 C14 C15 -51.6(3)
C7 C6 C13 C3 -43.5(3)
C7 C6 C13 C12 20.5(2)
C7 C6 C13 C14 162.1(2)
C7 C8 C12 C3 47.6(3)
C7 C8 C12 C13 -17.5(3)
C8 C12 C13 C3 109.9(2)
C8 C12 C13 C6 -2.1(3)
C8 C12 C13 C14 -142.5(2)
C9 O2 C2 C1 -99.2(2)
C9 O2 C2 C11 119.4(2)
C9 C2 C11 C5 -104.8(2)
C9 C2 C11 C15 20.9(3)
C11 C2 C9 O2 -101.6(2)
C11 C2 C9 C10 154.0(2)
C11 C5 C6 C7 -157.44(19)
C11 C5 C6 C13 -45.8(2)
C11 C5 C6 C16 79.8(2)
C12 C3 C13 C6 95.3(2)
C12 C3 C13 C14 -110.4(2)
C12 C13 C14 O4 -156.2(2)
C12 C13 C14 C15 84.9(3)
C13 C3 C12 C8 -97.3(2)
C13 C6 C7 C8 -31.6(2)
C13 C14 C15 C11 55.1(3)
C16 C6 C7 C8 -151.8(2)
C16 C6 C13 C3 75.0(3)
C16 C6 C13 C12 139.1(2)
C16 C6 C13 C14 -79.4(3)
C17 C1 C2 O2 -60.6(2)
C17 C1 C2 C9 -124.5(2)
C17 C1 C2 C11 79.4(2)
C17 C1 C1AA C0AA -58.1(3)
C17 C1 C1AA C10 123.4(2)
C17 C1 C2AA C4 -73.3(2)
C3AA O4 C14 C13 64.7(3)
C3AA O4 C14 C15 -173.9(2)
C4AA C0AA C1AA C1 -166.9(2)
C4AA C0AA C1AA C10 11.4(4)
